data_7108241
loop_
_publ_author_name
'Min Zhang'
'Yangchun Wu'
'Shengzhou Zhang'
'Hongnian Zhu'
'Qiong Wu'
'Lijuan Jiao'
'Erhong Hao'

_publ_section_title
;
 A nitroolefin functionalized BODIPY chemodosimeter for biothiols driven
 by an unexpected conjugated addition mechanism
;
_journal_name_full Chem.Commun.
_journal_page_first 8925
_journal_paper_doi 10.1039/c2cc33749e
_journal_volume 48
_journal_year 2012
_chemical_formula_sum 'C21 H29 B F2 N2 O S'
_chemical_formula_weight 406.33
_chemical_name_systematic
;
?
;
_space_group_IT_number 2
_symmetry_cell_setting triclinic
_symmetry_space_group_name_Hall '-P 1'
_symmetry_space_group_name_H-M 'P -1'
_atom_sites_solution_hydrogens geom
_atom_sites_solution_primary direct
_atom_sites_solution_secondary difmap
_audit_creation_method SHELXL-97
_cell_angle_alpha 104.1130(10)
_cell_angle_beta 110.6860(10)
_cell_angle_gamma 103.0330(10)
_cell_formula_units_Z 2
_cell_length_a 8.8415(8)
_cell_length_b 11.6778(11)
_cell_length_c 11.9960(11)
_cell_measurement_reflns_used 3857
_cell_measurement_temperature 293(2)
_cell_measurement_theta_max 27.54
_cell_measurement_theta_min 2.50
_cell_volume 1055.38(17)
_computing_cell_refinement 'Bruker SMART'
_computing_data_collection 'Bruker SMART'
_computing_data_reduction 'Bruker SAINT'
_computing_molecular_graphics 'Bruker SHELXTL'
_computing_publication_material 'Bruker SHELXTL'
_computing_structure_refinement 'SHELXL-97 (Sheldrick, 1997)'
_computing_structure_solution 'SHELXS-97 (Sheldrick, 1990)'
_diffrn_ambient_temperature 293(2)
_diffrn_measured_fraction_theta_full 0.976
_diffrn_measured_fraction_theta_max 0.976
_diffrn_measurement_device_type 'CCD area detector'
_diffrn_measurement_method 'phi and omega scans'
_diffrn_radiation_monochromator graphite
_diffrn_radiation_source 'fine-focus sealed tube'
_diffrn_radiation_type MoK\a
_diffrn_radiation_wavelength 0.71073
_diffrn_reflns_av_R_equivalents 0.0250
_diffrn_reflns_av_sigmaI/netI 0.0355
_diffrn_reflns_limit_h_max 11
_diffrn_reflns_limit_h_min -10
_diffrn_reflns_limit_k_max 15
_diffrn_reflns_limit_k_min -15
_diffrn_reflns_limit_l_max 15
_diffrn_reflns_limit_l_min -15
_diffrn_reflns_number 9213
_diffrn_reflns_theta_full 27.63
_diffrn_reflns_theta_max 27.63
_diffrn_reflns_theta_min 1.91
_exptl_absorpt_coefficient_mu 0.184
_exptl_absorpt_correction_T_max 0.9536
_exptl_absorpt_correction_T_min 0.9485
_exptl_absorpt_correction_type multi-scan
_exptl_crystal_colour pure
_exptl_crystal_density_diffrn 1.279
_exptl_crystal_density_method 'not measured'
_exptl_crystal_description block
_exptl_crystal_F_000 432
_exptl_crystal_size_max 0.29
_exptl_crystal_size_mid 0.27
_exptl_crystal_size_min 0.26
_refine_diff_density_max 0.319
_refine_diff_density_min -0.288
_refine_diff_density_rms 0.043
_refine_ls_extinction_method none
_refine_ls_goodness_of_fit_ref 1.044
_refine_ls_hydrogen_treatment constr
_refine_ls_matrix_type full
_refine_ls_number_parameters 260
_refine_ls_number_reflns 4786
_refine_ls_number_restraints 0
_refine_ls_restrained_S_all 1.044
_refine_ls_R_factor_all 0.0702
_refine_ls_R_factor_gt 0.0492
_refine_ls_shift/su_max 0.028
_refine_ls_shift/su_mean 0.001
_refine_ls_structure_factor_coef Fsqd
_refine_ls_weighting_details 'calc w=1/[\s^2^(Fo^2^)+(0.0770P)^2^+0.2425P] where P=(Fo^2^+2Fc^2^)/3'
_refine_ls_weighting_scheme calc
_refine_ls_wR_factor_gt 0.1391
_refine_ls_wR_factor_ref 0.1553
_reflns_number_gt 3396
_reflns_number_total 4786
_reflns_threshold_expression >2sigma(I)
_cod_data_source_file c2cc33749e.txt
_cod_data_source_block 110701a_0m
_cod_original_sg_symbol_H-M 'P-1 '
_cod_database_code 7108241

loop_
_symmetry_equiv_pos_as_xyz
'x, y, z'
'-x, -y, -z'

loop_
_atom_site_label
_atom_site_type_symbol
_atom_site_fract_x
_atom_site_fract_y
_atom_site_fract_z
_atom_site_U_iso_or_equiv
_atom_site_adp_type
_atom_site_occupancy
_atom_site_symmetry_multiplicity
_atom_site_calc_flag
_atom_site_refinement_flags
B1 B 0.3789(3) 0.2110(2) 0.2626(2) 0.0448(5) Uani 1 1 d .
C1 C 0.1627(3) 0.31761(19) 0.1730(2) 0.0487(5) Uani 1 1 d .
C2 C -0.0158(2) 0.2887(2) 0.11468(19) 0.0490(5) Uani 1 1 d .
C3 C -0.0924(2) 0.16652(19) 0.10391(18) 0.0449(4) Uani 1 1 d .
C4 C 0.0434(2) 0.12194(17) 0.15861(18) 0.0428(4) Uani 1 1 d .
C5 C 0.3006(3) 0.4376(2) 0.2038(3) 0.0706(7) Uani 1 1 d .
H5A H 0.3433 0.4883 0.2918 0.106 Uiso 1 1 calc R
H5B H 0.2538 0.4826 0.1511 0.106 Uiso 1 1 calc R
H5C H 0.3931 0.4188 0.1881 0.106 Uiso 1 1 calc R
C6 C -0.1061(3) 0.3771(2) 0.0759(2) 0.0617(6) Uani 1 1 d .
H6A H -0.2041 0.3313 -0.0064 0.074 Uiso 1 1 calc R
H6B H -0.0281 0.4429 0.0662 0.074 Uiso 1 1 calc R
C7 C -0.1684(4) 0.4376(3) 0.1704(3) 0.0788(8) Uani 1 1 d .
H7A H -0.2468 0.3733 0.1801 0.118 Uiso 1 1 calc R
H7B H -0.2261 0.4916 0.1395 0.118 Uiso 1 1 calc R
H7C H -0.0717 0.4860 0.2514 0.118 Uiso 1 1 calc R
C8 C -0.2836(3) 0.1006(2) 0.0446(2) 0.0597(6) Uani 1 1 d .
H8A H -0.3409 0.1510 0.0059 0.090 Uiso 1 1 calc R
H8B H -0.3185 0.0877 0.1092 0.090 Uiso 1 1 calc R
H8C H -0.3136 0.0207 -0.0191 0.090 Uiso 1 1 calc R
C9 C 0.0445(2) 0.00887(17) 0.17836(18) 0.0433(4) Uani 1 1 d .
C10 C 0.1993(2) -0.01111(17) 0.23614(18) 0.0427(4) Uani 1 1 d .
C11 C 0.2350(3) -0.11603(18) 0.26593(19) 0.0468(4) Uani 1 1 d .
C12 C 0.4116(3) -0.08560(18) 0.32198(19) 0.0481(5) Uani 1 1 d .
C13 C 0.4861(2) 0.03756(18) 0.32585(18) 0.0435(4) Uani 1 1 d .
C14 C -0.1242(3) -0.0919(2) 0.1388(3) 0.0656(6) Uani 1 1 d .
H14A H -0.1548 -0.1538 0.0579 0.098 Uiso 1 1 calc R
H14B H -0.2122 -0.0550 0.1317 0.098 Uiso 1 1 calc R
H14C H -0.1130 -0.1311 0.2015 0.098 Uiso 1 1 calc R
C15 C 0.1090(3) -0.2410(2) 0.2396(3) 0.0621(6) Uani 1 1 d .
H15A H 0.1708 -0.2940 0.2682 0.093 Uiso 1 1 calc R
H15B H 0.0366 -0.2802 0.1497 0.093 Uiso 1 1 calc R
H15C H 0.0394 -0.2285 0.2842 0.093 Uiso 1 1 calc R
C16 C 0.5052(3) -0.1718(2) 0.3641(2) 0.0593(6) Uani 1 1 d .
H16A H 0.4329 -0.2328 0.3828 0.071 Uiso 1 1 calc R
H16B H 0.6094 -0.1228 0.4419 0.071 Uiso 1 1 calc R
C17 C 0.5520(3) -0.2405(2) 0.2635(2) 0.0666(6) Uani 1 1 d .
H17A H 0.4490 -0.2909 0.1870 0.100 Uiso 1 1 calc R
H17B H 0.6117 -0.2937 0.2941 0.100 Uiso 1 1 calc R
H17C H 0.6249 -0.1804 0.2455 0.100 Uiso 1 1 calc R
C18 C 0.6642(2) 0.11483(19) 0.37134(19) 0.0479(5) Uani 1 1 d .
H18 H 0.6844 0.1933 0.3631 0.057 Uiso 1 1 calc R
C19 C 0.8013(3) 0.0837(2) 0.4237(2) 0.0566(5) Uani 1 1 d .
H19 H 0.7777 0.0051 0.4314 0.068 Uiso 1 1 calc R
C20 C 1.0191(3) 0.3112(2) 0.4489(2) 0.0579(5) Uani 1 1 d .
H20A H 0.9699 0.2936 0.3577 0.069 Uiso 1 1 calc R
H20B H 0.9508 0.3492 0.4834 0.069 Uiso 1 1 calc R
C21 C 1.2025(3) 0.4001(2) 0.5106(3) 0.0662(6) Uani 1 1 d .
H21A H 1.2466 0.4273 0.6026 0.079 Uiso 1 1 calc R
H21B H 1.2744 0.3582 0.4852 0.079 Uiso 1 1 calc R
F1 F 0.47190(15) 0.30550(11) 0.38456(12) 0.0615(4) Uani 1 1 d .
F2 F 0.46851(16) 0.23009(12) 0.19062(14) 0.0637(4) Uani 1 1 d .
N1 N 0.19852(19) 0.21815(14) 0.19909(15) 0.0439(4) Uani 1 1 d .
N2 N 0.35714(19) 0.08132(14) 0.27465(15) 0.0418(4) Uani 1 1 d .
O1 O 1.2052(2) 0.50363(19) 0.4717(2) 0.0949(7) Uani 1 1 d .
H1 H 1.3031 0.5553 0.5087 0.142 Uiso 1 1 calc R
S1 S 1.01639(7) 0.16799(6) 0.47921(6) 0.0621(2) Uani 1 1 d .

loop_
_atom_site_aniso_label
_atom_site_aniso_U_11
_atom_site_aniso_U_22
_atom_site_aniso_U_33
_atom_site_aniso_U_23
_atom_site_aniso_U_13
_atom_site_aniso_U_12
B1 0.0315(10) 0.0402(11) 0.0572(13) 0.0158(10) 0.0167(9) 0.0080(8)
C1 0.0397(10) 0.0462(11) 0.0572(12) 0.0201(9) 0.0182(9) 0.0118(8)
C2 0.0399(10) 0.0547(12) 0.0512(11) 0.0215(9) 0.0164(9) 0.0162(9)
C3 0.0338(9) 0.0509(11) 0.0434(10) 0.0122(8) 0.0142(8) 0.0119(8)
C4 0.0306(9) 0.0419(10) 0.0475(10) 0.0103(8) 0.0150(8) 0.0069(7)
C5 0.0506(13) 0.0514(13) 0.109(2) 0.0407(13) 0.0279(13) 0.0126(10)
C6 0.0501(12) 0.0670(14) 0.0722(15) 0.0370(12) 0.0201(11) 0.0243(11)
C7 0.0747(17) 0.0719(16) 0.116(2) 0.0452(16) 0.0508(17) 0.0423(14)
C8 0.0331(10) 0.0636(13) 0.0668(14) 0.0162(11) 0.0121(9) 0.0119(10)
C9 0.0336(9) 0.0417(10) 0.0488(10) 0.0101(8) 0.0192(8) 0.0069(8)
C10 0.0365(9) 0.0369(9) 0.0497(11) 0.0113(8) 0.0195(8) 0.0068(8)
C11 0.0455(11) 0.0415(10) 0.0528(11) 0.0160(9) 0.0238(9) 0.0105(8)
C12 0.0469(11) 0.0438(10) 0.0535(11) 0.0192(9) 0.0211(9) 0.0142(9)
C13 0.0370(9) 0.0432(10) 0.0451(10) 0.0139(8) 0.0141(8) 0.0123(8)
C14 0.0381(11) 0.0521(12) 0.0962(18) 0.0258(12) 0.0240(11) 0.0056(9)
C15 0.0560(13) 0.0447(11) 0.0865(17) 0.0258(11) 0.0345(12) 0.0103(10)
C16 0.0520(12) 0.0534(12) 0.0712(14) 0.0319(11) 0.0198(11) 0.0161(10)
C17 0.0547(13) 0.0576(13) 0.0755(16) 0.0212(12) 0.0137(12) 0.0241(11)
C18 0.0360(10) 0.0455(10) 0.0538(11) 0.0163(9) 0.0136(8) 0.0101(8)
C19 0.0406(11) 0.0526(12) 0.0670(14) 0.0237(11) 0.0134(10) 0.0129(9)
C20 0.0398(11) 0.0551(12) 0.0638(13) 0.0151(11) 0.0125(10) 0.0123(9)
C21 0.0426(12) 0.0596(14) 0.0839(17) 0.0207(12) 0.0197(11) 0.0130(10)
F1 0.0405(6) 0.0431(6) 0.0706(8) 0.0053(6) 0.0052(6) 0.0075(5)
F2 0.0487(7) 0.0693(8) 0.0951(10) 0.0460(7) 0.0421(7) 0.0231(6)
N1 0.0322(8) 0.0391(8) 0.0544(9) 0.0159(7) 0.0155(7) 0.0077(6)
N2 0.0315(7) 0.0388(8) 0.0491(9) 0.0132(7) 0.0153(7) 0.0077(6)
O1 0.0578(11) 0.0696(12) 0.1220(17) 0.0290(12) 0.0147(11) 0.0039(9)
S1 0.0355(3) 0.0631(4) 0.0767(4) 0.0261(3) 0.0112(3) 0.0173(2)

loop_
_atom_type_symbol
_atom_type_description
_atom_type_scat_dispersion_real
_atom_type_scat_dispersion_imag
_atom_type_scat_source
C C 0.0033 0.0016 'International Tables Vol C Tables 4.2.6.8 and 6.1.1.4'
H H 0.0000 0.0000 'International Tables Vol C Tables 4.2.6.8 and 6.1.1.4'
B B 0.0013 0.0007 'International Tables Vol C Tables 4.2.6.8 and 6.1.1.4'
N N 0.0061 0.0033 'International Tables Vol C Tables 4.2.6.8 and 6.1.1.4'
O O 0.0106 0.0060 'International Tables Vol C Tables 4.2.6.8 and 6.1.1.4'
S S 0.1246 0.1234 'International Tables Vol C Tables 4.2.6.8 and 6.1.1.4'
F F 0.0171 0.0103 'International Tables Vol C Tables 4.2.6.8 and 6.1.1.4'

loop_
_geom_angle_atom_site_label_1
_geom_angle_atom_site_label_2
_geom_angle_atom_site_label_3
_geom_angle
F2 B1 F1 108.20(16)
F2 B1 N2 110.95(16)
F1 B1 N2 109.77(17)
F2 B1 N1 110.21(17)
F1 B1 N1 109.78(16)
N2 B1 N1 107.94(15)
N1 C1 C2 109.68(17)
N1 C1 C5 122.45(18)
C2 C1 C5 127.86(19)
C3 C2 C1 107.62(18)
C3 C2 C6 126.74(19)
C1 C2 C6 125.60(19)
C2 C3 C4 106.92(17)
C2 C3 C8 123.70(19)
C4 C3 C8 129.38(19)
N1 C4 C9 119.92(16)
N1 C4 C3 107.39(16)
C9 C4 C3 132.67(17)
C1 C5 H5A 109.5
C1 C5 H5B 109.5
H5A C5 H5B 109.5
C1 C5 H5C 109.5
H5A C5 H5C 109.5
H5B C5 H5C 109.5
C2 C6 C7 113.8(2)
C2 C6 H6A 108.8
C7 C6 H6A 108.8
C2 C6 H6B 108.8
C7 C6 H6B 108.8
H6A C6 H6B 107.7
C6 C7 H7A 109.5
C6 C7 H7B 109.5
H7A C7 H7B 109.5
C6 C7 H7C 109.5
H7A C7 H7C 109.5
H7B C7 H7C 109.5
C3 C8 H8A 109.5
C3 C8 H8B 109.5
H8A C8 H8B 109.5
C3 C8 H8C 109.5
H8A C8 H8C 109.5
H8B C8 H8C 109.5
C4 C9 C10 121.17(16)
C4 C9 C14 119.15(17)
C10 C9 C14 119.67(18)
N2 C10 C9 120.69(17)
N2 C10 C11 107.27(16)
C9 C10 C11 132.03(17)
C12 C11 C10 107.78(17)
C12 C11 C15 123.97(19)
C10 C11 C15 128.22(19)
C11 C12 C13 107.45(17)
C11 C12 C16 125.39(18)
C13 C12 C16 127.09(19)
N2 C13 C12 108.68(16)
N2 C13 C18 120.05(17)
C12 C13 C18 131.26(18)
C9 C14 H14A 109.5
C9 C14 H14B 109.5
H14A C14 H14B 109.5
C9 C14 H14C 109.5
H14A C14 H14C 109.5
H14B C14 H14C 109.5
C11 C15 H15A 109.5
C11 C15 H15B 109.5
H15A C15 H15B 109.5
C11 C15 H15C 109.5
H15A C15 H15C 109.5
H15B C15 H15C 109.5
C12 C16 C17 112.15(18)
C12 C16 H16A 109.2
C17 C16 H16A 109.2
C12 C16 H16B 109.2
C17 C16 H16B 109.2
H16A C16 H16B 107.9
C16 C17 H17A 109.5
C16 C17 H17B 109.5
H17A C17 H17B 109.5
C16 C17 H17C 109.5
H17A C17 H17C 109.5
H17B C17 H17C 109.5
C19 C18 C13 126.0(2)
C19 C18 H18 117.0
C13 C18 H18 117.0
C18 C19 S1 129.41(18)
C18 C19 H19 115.3
S1 C19 H19 115.3
C21 C20 S1 109.04(16)
C21 C20 H20A 109.9
S1 C20 H20A 109.9
C21 C20 H20B 109.9
S1 C20 H20B 109.9
H20A C20 H20B 108.3
O1 C21 C20 108.35(19)
O1 C21 H21A 110.0
C20 C21 H21A 110.0
O1 C21 H21B 110.0
C20 C21 H21B 110.0
H21A C21 H21B 108.4
C1 N1 C4 108.38(15)
C1 N1 B1 126.18(15)
C4 N1 B1 125.44(15)
C13 N2 C10 108.81(15)
C13 N2 B1 126.39(15)
C10 N2 B1 124.78(15)
C21 O1 H1 109.5
C19 S1 C20 104.63(10)

loop_
_geom_bond_atom_site_label_1
_geom_bond_atom_site_label_2
_geom_bond_distance
B1 F2 1.386(3)
B1 F1 1.409(3)
B1 N2 1.532(3)
B1 N1 1.537(3)
C1 N1 1.349(2)
C1 C2 1.399(3)
C1 C5 1.499(3)
C2 C3 1.387(3)
C2 C6 1.505(3)
C3 C4 1.426(3)
C3 C8 1.501(3)
C4 N1 1.396(2)
C4 C9 1.399(3)
C5 H5A 0.9600
C5 H5B 0.9600
C5 H5C 0.9600
C6 C7 1.521(4)
C6 H6A 0.9700
C6 H6B 0.9700
C7 H7A 0.9600
C7 H7B 0.9600
C7 H7C 0.9600
C8 H8A 0.9600
C8 H8B 0.9600
C8 H8C 0.9600
C9 C10 1.400(3)
C9 C14 1.507(3)
C10 N2 1.396(2)
C10 C11 1.427(3)
C11 C12 1.382(3)
C11 C15 1.504(3)
C12 C13 1.422(3)
C12 C16 1.510(3)
C13 N2 1.363(2)
C13 C18 1.451(3)
C14 H14A 0.9600
C14 H14B 0.9600
C14 H14C 0.9600
C15 H15A 0.9600
C15 H15B 0.9600
C15 H15C 0.9600
C16 C17 1.518(3)
C16 H16A 0.9700
C16 H16B 0.9700
C17 H17A 0.9600
C17 H17B 0.9600
C17 H17C 0.9600
C18 C19 1.329(3)
C18 H18 0.9300
C19 S1 1.724(2)
C19 H19 0.9300
C20 C21 1.508(3)
C20 S1 1.793(2)
C20 H20A 0.9700
C20 H20B 0.9700
C21 O1 1.396(3)
C21 H21A 0.9700
C21 H21B 0.9700
O1 H1 0.8200
